data_4501537
loop_
_publ_author_name
'Lama, Prem'
'Aijaz, Arshad'
'Neogi, Subhadip'
'Barbour, Leonard J.'
'Bharadwaj, Parimal K.'

_publ_section_title
;
 Microporous La(III) Metal&#x2212;Organic Framework Using a Semirigid
 Tricarboxylic Ligand: Synthesis, Single-Crystal to Single-Crystal
 Sorption Properties, and Gas Adsorption Studies
;
_journal_issue 8
_journal_name_full 'Crystal Growth &amp; Design'
_journal_page_first 3410
_journal_paper_doi 10.1021/cg100078b
_journal_volume 10
_journal_year 2010
_chemical_formula_moiety 'C15 H13 La O13'
_chemical_formula_sum 'C15 H13 La O13'
_chemical_formula_weight 540.16
_chemical_name_systematic
;
 ?
;
_space_group_IT_number 2
_symmetry_cell_setting triclinic
_symmetry_space_group_name_Hall '-P 1'
_symmetry_space_group_name_H-M 'P -1'
_atom_sites_solution_hydrogens geom
_atom_sites_solution_primary direct
_atom_sites_solution_secondary difmap
_audit_creation_method SHELXL-97
_cell_angle_alpha 92.979(6)
_cell_angle_beta 97.836(5)
_cell_angle_gamma 110.330(3)
_cell_formula_units_Z 2
_cell_length_a 9.376(5)
_cell_length_b 9.940(4)
_cell_length_c 11.377(7)
_cell_measurement_reflns_used 999
_cell_measurement_temperature 100(2)
_cell_measurement_theta_max 27.80
_cell_measurement_theta_min 2.20
_cell_volume 979.3(9)
_computing_cell_refinement 'SAINT 6.45 ( Bruker, 2003)'
_computing_data_collection 'SMART 5.628 (Bruker, 2003)'
_computing_data_reduction 'SAINT 6.45 ( Bruker, 2003)'
_computing_molecular_graphics 'DIAMOND 2.1e'
_computing_structure_refinement 'SHELXL-97 (Sheldrick, 1997)'
_computing_structure_solution SIR-97
_diffrn_ambient_temperature 100(2)
_diffrn_measured_fraction_theta_full 0.987
_diffrn_measured_fraction_theta_max 0.987
_diffrn_measurement_device_type 'BRUKER SMART APEX'
_diffrn_measurement_method /w-scans
_diffrn_radiation_monochromator graphite
_diffrn_radiation_source 'fine-focus sealed tube'
_diffrn_radiation_type MoK\a
_diffrn_radiation_wavelength 0.71073
_diffrn_reflns_av_R_equivalents 0.0299
_diffrn_reflns_av_sigmaI/netI 0.0736
_diffrn_reflns_limit_h_max 12
_diffrn_reflns_limit_h_min -11
_diffrn_reflns_limit_k_max 13
_diffrn_reflns_limit_k_min -13
_diffrn_reflns_limit_l_max 12
_diffrn_reflns_limit_l_min -15
_diffrn_reflns_number 6235
_diffrn_reflns_theta_full 27.81
_diffrn_reflns_theta_max 27.81
_diffrn_reflns_theta_min 2.20
_exptl_absorpt_coefficient_mu 2.247
_exptl_absorpt_correction_T_max 0.7743
_exptl_absorpt_correction_T_min 0.6878
_exptl_absorpt_correction_type empirical
_exptl_absorpt_process_details SADABS
_exptl_crystal_colour colorless
_exptl_crystal_density_diffrn 1.832
_exptl_crystal_density_method 'not measured'
_exptl_crystal_description prism
_exptl_crystal_F_000 528
_exptl_crystal_size_max 0.18
_exptl_crystal_size_mid 0.14
_exptl_crystal_size_min 0.12
_refine_diff_density_max 1.084
_refine_diff_density_min -1.793
_refine_diff_density_rms 0.361
_refine_ls_extinction_method none
_refine_ls_goodness_of_fit_ref 1.169
_refine_ls_hydrogen_treatment refU
_refine_ls_matrix_type full
_refine_ls_number_parameters 281
_refine_ls_number_reflns 4584
_refine_ls_number_restraints 8
_refine_ls_restrained_S_all 1.168
_refine_ls_R_factor_all 0.0936
_refine_ls_R_factor_gt 0.0644
_refine_ls_shift/su_max 0.000
_refine_ls_shift/su_mean 0.000
_refine_ls_structure_factor_coef Fsqd
_refine_ls_weighting_details 'calc w=1/[\s^2^(Fo^2^)+(0.0000P)^2^+26.6999P] where P=(Fo^2^+2Fc^2^)/3'
_refine_ls_weighting_scheme calc
_refine_ls_wR_factor_gt 0.1402
_refine_ls_wR_factor_ref 0.1875
_reflns_number_gt 3680
_reflns_number_total 4584
_reflns_threshold_expression >2sigma(I)
_cod_data_source_file cg100078b_si_002.cif
_cod_data_source_block Compound1
_cod_depositor_comments
;
The following automatic conversions were performed:

'_symmetry_cell_setting' value 'Triclinic' changed to 'triclinic'
according to /home/saulius/struct/CIF-dictionaries/cif_core.dic
dictionary named 'cif_core.dic' version 2.4.2 from 2011-04-26.

Automatic conversion script
Id: cif_fix_values 1715 2011-07-08 13:25:40Z adriana 
;
_cod_original_sg_symbol_H-M P-1
_cod_database_code 4501537

loop_
_symmetry_equiv_pos_as_xyz
'x, y, z'
'-x, -y, -z'

loop_
_atom_site_label
_atom_site_type_symbol
_atom_site_fract_x
_atom_site_fract_y
_atom_site_fract_z
_atom_site_U_iso_or_equiv
_atom_site_adp_type
_atom_site_occupancy
_atom_site_symmetry_multiplicity
_atom_site_calc_flag
_atom_site_refinement_flags
La1 La 0.28444(7) 0.04771(6) -0.01678(6) 0.01975(17) Uani 1 1 d D
O1 O 0.0593(7) -0.1642(7) -0.0311(6) 0.0222(15) Uani 1 1 d .
O2 O -0.1776(7) -0.2352(7) 0.0175(7) 0.0221(15) Uani 1 1 d .
O3 O -0.5449(8) -0.7475(7) -0.1182(7) 0.0233(15) Uani 1 1 d .
O4 O -0.4179(8) -0.8936(7) -0.0786(6) 0.0215(14) Uiso 1 1 d .
O5 O 0.0608(7) -0.6034(7) -0.2741(6) 0.0208(14) Uani 1 1 d .
O6 O -0.2854(8) -0.8958(9) -0.7963(6) 0.0282(16) Uani 1 1 d .
O7 O -0.1140(8) -0.9988(7) -0.7707(7) 0.0266(16) Uani 1 1 d .
C1 C -0.0743(12) -0.2595(10) -0.0299(9) 0.024(2) Uani 1 1 d .
C2 C -0.1070(11) -0.4068(10) -0.0887(9) 0.0198(19) Uani 1 1 d .
C3 C -0.2458(11) -0.5189(10) -0.0797(9) 0.0191(18) Uani 1 1 d .
H3 H -0.3173 -0.4979 -0.0401 0.023 Uiso 1 1 calc R
C4 C -0.2785(10) -0.6570(10) -0.1270(9) 0.0207(19) Uani 1 1 d .
C5 C -0.4230(11) -0.7722(9) -0.1063(9) 0.0198(19) Uani 1 1 d .
C6 C -0.1741(12) -0.6886(11) -0.1911(9) 0.025(2) Uani 1 1 d .
H6 H -0.1922 -0.7827 -0.2219 0.030 Uiso 1 1 calc R
C7 C -0.0435(11) -0.5761(10) -0.2071(8) 0.0186(18) Uani 1 1 d .
C8 C -0.0056(11) -0.4369(10) -0.1546(9) 0.022(2) Uani 1 1 d .
H8 H 0.0862 -0.3649 -0.1632 0.027 Uiso 1 1 calc R
C9 C -0.0006(11) -0.6769(10) -0.3888(8) 0.0172(18) Uani 1 1 d .
C10 C -0.1240(11) -0.6579(10) -0.4578(9) 0.023(2) Uani 1 1 d .
H10 H -0.1700 -0.5966 -0.4290 0.028 Uiso 1 1 calc R
C11 C -0.1777(13) -0.7323(11) -0.5710(10) 0.028(2) Uani 1 1 d .
H11 H -0.2612 -0.7220 -0.6189 0.034 Uiso 1 1 calc R
C12 C -0.1055(11) -0.8230(11) -0.6130(9) 0.022(2) Uani 1 1 d .
C13 C -0.1712(12) -0.9087(10) -0.7326(9) 0.023(2) Uani 1 1 d .
C14 C 0.0206(13) -0.8358(11) -0.5442(9) 0.026(2) Uani 1 1 d .
H14 H 0.0697 -0.8939 -0.5737 0.031 Uiso 1 1 calc R
C15 C 0.0746(12) -0.7620(11) -0.4311(10) 0.027(2) Uani 1 1 d .
H15 H 0.1602 -0.7697 -0.3842 0.032 Uiso 1 1 calc R
OW1 O 0.4946(9) 0.2204(8) 0.1471(7) 0.0290(17) Uani 1 1 d D
OW2 O 0.1891(9) 0.0471(9) 0.1883(8) 0.0331(18) Uani 1 1 d D
OW3 O -0.6085(9) -0.5159(9) -0.2031(8) 0.0326(18) Uani 1 1 d D
OW4 O 0.384(3) 0.145(4) 0.4265(19) 0.27(2) Uani 1 1 d D
OW5 O 0.501(3) 0.067(4) 0.616(2) 0.31(3) Uani 1 1 d .
OW6 O 0.438(7) 0.450(5) 0.384(4) 0.55(5) Uani 1 1 d D
H1W1 H 0.55(2) 0.18(2) 0.186(18) 0.05(9) Uiso 1 1 d D
H2W1 H 0.517(17) 0.316(3) 0.154(13) 0.06(5) Uiso 1 1 d D
H1W2 H 0.263(9) 0.10(3) 0.250(6) 0.05(18) Uiso 1 1 d D
H2W2 H 0.090(5) 0.031(14) 0.192(12) 0.04(4) Uiso 1 1 d D
H2W3 H -0.591(14) -0.589(9) -0.168(9) 0.03(3) Uiso 1 1 d D
H1W3 H -0.712(3) -0.545(15) -0.211(13) 0.05(4) Uiso 1 1 d D

loop_
_atom_site_aniso_label
_atom_site_aniso_U_11
_atom_site_aniso_U_22
_atom_site_aniso_U_33
_atom_site_aniso_U_23
_atom_site_aniso_U_13
_atom_site_aniso_U_12
La1 0.0155(3) 0.0150(3) 0.0273(3) 0.0000(2) 0.0070(2) 0.00270(19)
O1 0.015(3) 0.013(3) 0.034(4) 0.000(3) 0.009(3) -0.002(3)
O2 0.013(3) 0.017(3) 0.037(4) -0.001(3) 0.012(3) 0.003(3)
O3 0.017(3) 0.009(3) 0.039(4) 0.001(3) 0.003(3) -0.001(3)
O5 0.014(3) 0.026(4) 0.020(3) -0.004(3) 0.006(3) 0.004(3)
O6 0.016(3) 0.043(4) 0.026(4) -0.003(3) -0.001(3) 0.012(3)
O7 0.024(4) 0.022(3) 0.035(4) 0.000(3) 0.005(3) 0.009(3)
C1 0.027(5) 0.018(4) 0.026(5) 0.016(4) 0.008(4) 0.006(4)
C2 0.020(5) 0.018(4) 0.023(5) 0.001(4) 0.008(4) 0.008(4)
C3 0.014(4) 0.016(4) 0.025(5) 0.003(4) 0.001(3) 0.002(3)
C4 0.010(4) 0.024(5) 0.030(5) 0.010(4) 0.005(4) 0.005(4)
C5 0.021(5) 0.005(4) 0.029(5) -0.004(3) 0.004(4) 0.001(3)
C6 0.025(5) 0.024(5) 0.025(5) 0.000(4) 0.001(4) 0.010(4)
C7 0.018(4) 0.023(5) 0.016(4) 0.002(4) 0.004(3) 0.009(4)
C8 0.018(5) 0.020(5) 0.026(5) 0.007(4) 0.004(4) 0.002(4)
C9 0.020(5) 0.016(4) 0.018(4) 0.000(3) 0.011(3) 0.006(4)
C10 0.020(5) 0.019(4) 0.026(5) -0.004(4) 0.001(4) 0.003(4)
C11 0.026(5) 0.025(5) 0.035(6) 0.001(4) 0.009(4) 0.008(4)
C12 0.012(4) 0.027(5) 0.027(5) 0.001(4) 0.008(4) 0.006(4)
C13 0.035(6) 0.016(4) 0.022(5) 0.002(4) 0.021(4) 0.007(4)
C14 0.036(6) 0.024(5) 0.021(5) 0.002(4) 0.017(4) 0.010(4)
C15 0.020(5) 0.028(5) 0.032(6) 0.006(4) 0.006(4) 0.009(4)
OW1 0.026(4) 0.020(4) 0.038(4) -0.004(3) 0.005(3) 0.006(3)
OW2 0.023(4) 0.038(4) 0.039(5) 0.003(4) 0.012(4) 0.009(4)
OW3 0.025(4) 0.030(4) 0.046(5) 0.010(4) 0.009(4) 0.011(3)
OW4 0.116(17) 0.58(6) 0.104(16) 0.05(3) 0.080(14) 0.09(3)
OW5 0.16(2) 0.40(5) 0.14(2) -0.07(2) 0.053(17) -0.19(3)
OW6 0.55(9) 0.93(14) 0.30(5) 0.18(7) 0.36(6) 0.29(9)

loop_
_atom_type_symbol
_atom_type_description
_atom_type_scat_dispersion_real
_atom_type_scat_dispersion_imag
_atom_type_scat_source
C C 0.0033 0.0016 'International Tables Vol C Tables 4.2.6.8 and 6.1.1.4'
H H 0.0000 0.0000 'International Tables Vol C Tables 4.2.6.8 and 6.1.1.4'
O O 0.0106 0.0060 'International Tables Vol C Tables 4.2.6.8 and 6.1.1.4'
La La -0.2871 2.4523 'International Tables Vol C Tables 4.2.6.8 and 6.1.1.4'

loop_
_geom_angle_atom_site_label_1
_geom_angle_atom_site_label_2
_geom_angle_atom_site_label_3
_geom_angle
_geom_angle_site_symmetry_1
_geom_angle_site_symmetry_3
O1 La1 O2 101.9(2) . 2
O1 La1 O4 83.8(2) . 2_545
O2 La1 O4 154.6(2) 2 2_545
O1 La1 O6 75.2(2) . 2_544
O2 La1 O6 124.0(2) 2 2_544
O4 La1 O6 81.3(2) 2_545 2_544
O1 La1 O3 148.9(2) . 1_665
O2 La1 O3 72.6(2) 2 1_665
O4 La1 O3 114.6(2) 2_545 1_665
O6 La1 O3 82.7(2) 2_544 1_665
O1 La1 OW1 138.2(3) . .
O2 La1 OW1 84.4(2) 2 .
O4 La1 OW1 75.5(2) 2_545 .
O6 La1 OW1 134.7(2) 2_544 .
O3 La1 OW1 72.7(2) 1_665 .
O1 La1 OW2 73.5(2) . .
O2 La1 OW2 75.9(3) 2 .
O4 La1 OW2 82.3(2) 2_545 .
O6 La1 OW2 146.0(3) 2_544 .
O3 La1 OW2 131.3(2) 1_665 .
OW1 La1 OW2 68.1(3) . .
O1 La1 O7 68.9(2) . 2_544
O2 La1 O7 76.4(2) 2 2_544
O4 La1 O7 127.9(2) 2_545 2_544
O6 La1 O7 49.8(2) 2_544 2_544
O3 La1 O7 80.2(2) 1_665 2_544
OW1 La1 O7 150.4(2) . 2_544
OW2 La1 O7 126.6(2) . 2_544
O1 La1 O4 134.4(2) . 1_665
O2 La1 O4 119.2(2) 2 1_665
O4 La1 O4 67.7(2) 2_545 1_665
O6 La1 O4 66.2(2) 2_544 1_665
O3 La1 O4 47.8(2) 1_665 1_665
OW1 La1 O4 69.1(2) . 1_665
OW2 La1 O4 132.4(2) . 1_665
O7 La1 O4 101.0(2) 2_544 1_665
O1 La1 C13 68.1(2) . 2_544
O2 La1 C13 101.2(3) 2 2_544
O4 La1 C13 103.8(3) 2_545 2_544
O6 La1 C13 24.7(2) 2_544 2_544
O3 La1 C13 82.7(2) 1_665 2_544
OW1 La1 C13 151.9(3) . 2_544
OW2 La1 C13 140.0(3) . 2_544
O7 La1 C13 25.3(2) 2_544 2_544
O4 La1 C13 84.5(2) 1_665 2_544
O1 La1 C5 151.6(2) . 1_665
O2 La1 C5 94.6(2) 2 1_665
O4 La1 C5 91.1(2) 2_545 1_665
O6 La1 C5 76.3(2) 2_544 1_665
O3 La1 C5 23.5(2) 1_665 1_665
OW1 La1 C5 65.9(3) . 1_665
OW2 La1 C5 133.6(3) . 1_665
O7 La1 C5 93.2(2) 2_544 1_665
O4 La1 C5 24.7(2) 1_665 1_665
C13 La1 C5 86.2(3) 2_544 1_665
C1 O1 La1 167.8(7) . .
C1 O2 La1 135.3(6) . 2
C5 O3 La1 101.3(6) . 1_445
C5 O4 La1 152.7(6) . 2_545
C5 O4 La1 86.9(5) . 1_445
La1 O4 La1 112.3(2) 2_545 1_445
C9 O5 C7 116.8(7) . .
C13 O6 La1 97.6(6) . 2_544
C13 O7 La1 93.1(6) . 2_544
O2 C1 O1 123.8(9) . .
O2 C1 C2 118.8(9) . .
O1 C1 C2 117.4(9) . .
C8 C2 C3 118.6(9) . .
C8 C2 C1 121.8(9) . .
C3 C2 C1 119.6(9) . .
C4 C3 C2 122.1(9) . .
C3 C4 C6 119.4(9) . .
C3 C4 C5 119.0(9) . .
C6 C4 C5 121.6(9) . .
O3 C5 O4 122.0(8) . .
O3 C5 C4 118.9(8) . .
O4 C5 C4 119.2(8) . .
O3 C5 La1 55.2(5) . 1_445
O4 C5 La1 68.4(5) . 1_445
C4 C5 La1 166.1(6) . 1_445
C7 C6 C4 118.2(9) . .
C8 C7 C6 122.8(9) . .
C8 C7 O5 117.5(8) . .
C6 C7 O5 119.6(8) . .
C7 C8 C2 118.7(9) . .
C10 C9 C15 122.1(9) . .
C10 C9 O5 121.5(8) . .
C15 C9 O5 116.4(9) . .
C9 C10 C11 118.5(9) . .
C10 C11 C12 119.7(10) . .
C14 C12 C11 120.6(10) . .
C14 C12 C13 120.7(9) . .
C11 C12 C13 118.7(9) . .
O6 C13 O7 118.7(9) . .
O6 C13 C12 120.8(9) . .
O7 C13 C12 120.5(10) . .
O6 C13 La1 57.7(5) . 2_544
O7 C13 La1 61.6(5) . 2_544
C12 C13 La1 173.3(7) . 2_544
C12 C14 C15 120.0(10) . .
C9 C15 C14 119.1(10) . .

loop_
_geom_bond_atom_site_label_1
_geom_bond_atom_site_label_2
_geom_bond_distance
_geom_bond_site_symmetry_2
La1 O1 2.388(6) .
La1 O2 2.403(7) 2
La1 O4 2.495(7) 2_545
La1 O6 2.546(7) 2_544
La1 O3 2.554(7) 1_665
La1 OW1 2.573(8) .
La1 OW2 2.609(8) .
La1 O7 2.630(8) 2_544
La1 O4 2.840(7) 1_665
La1 C13 2.985(10) 2_544
La1 C5 3.050(10) 1_665
O1 C1 1.283(11) .
O2 C1 1.256(12) .
O2 La1 2.403(7) 2
O3 C5 1.241(12) .
O3 La1 2.554(7) 1_445
O4 C5 1.278(11) .
O4 La1 2.495(7) 2_545
O4 La1 2.840(7) 1_445
O5 C9 1.404(11) .
O5 C7 1.406(11) .
O6 C13 1.258(13) .
O6 La1 2.546(7) 2_544
O7 C13 1.278(11) .
O7 La1 2.630(8) 2_544
C1 C2 1.489(13) .
C2 C8 1.387(13) .
C2 C3 1.409(13) .
C3 C4 1.362(13) .
C4 C6 1.404(14) .
C4 C5 1.497(13) .
C5 La1 3.050(10) 1_445
C6 C7 1.384(14) .
C7 C8 1.382(13) .
C9 C10 1.382(14) .
C9 C15 1.382(13) .
C10 C11 1.387(14) .
C11 C12 1.403(14) .
C12 C14 1.374(15) .
C12 C13 1.498(14) .
C13 La1 2.985(10) 2_544
C14 C15 1.384(15) .

loop_
_geom_torsion_atom_site_label_1
_geom_torsion_atom_site_label_2
_geom_torsion_atom_site_label_3
_geom_torsion_atom_site_label_4
_geom_torsion
_geom_torsion_site_symmetry_1
_geom_torsion_site_symmetry_4
O2 La1 O1 C1 -22(3) 2 .
O4 La1 O1 C1 133(3) 2_545 .
O6 La1 O1 C1 -145(3) 2_544 .
O3 La1 O1 C1 -98(3) 1_665 .
OW1 La1 O1 C1 73(3) . .
OW2 La1 O1 C1 49(3) . .
O7 La1 O1 C1 -92(3) 2_544 .
O4 La1 O1 C1 -177(3) 1_665 .
C13 La1 O1 C1 -120(3) 2_544 .
C5 La1 O1 C1 -146(3) 1_665 .
La1 O2 C1 O1 45.9(15) 2 .
La1 O2 C1 C2 -133.9(8) 2 .
La1 O1 C1 O2 -9(4) . .
La1 O1 C1 C2 171(3) . .
O2 C1 C2 C8 172.4(9) . .
O1 C1 C2 C8 -7.5(14) . .
O2 C1 C2 C3 -6.4(14) . .
O1 C1 C2 C3 173.7(9) . .
C8 C2 C3 C4 4.2(15) . .
C1 C2 C3 C4 -176.9(9) . .
C2 C3 C4 C6 -2.6(15) . .
C2 C3 C4 C5 175.6(9) . .
La1 O3 C5 O4 15.8(10) 1_445 .
La1 O3 C5 C4 -165.2(7) 1_445 .
La1 O4 C5 O3 -150.0(10) 2_545 .
La1 O4 C5 O3 -13.9(9) 1_445 .
La1 O4 C5 C4 31.0(19) 2_545 .
La1 O4 C5 C4 167.1(8) 1_445 .
La1 O4 C5 La1 -136.1(13) 2_545 1_445
C3 C4 C5 O3 44.7(14) . .
C6 C4 C5 O3 -137.1(10) . .
C3 C4 C5 O4 -136.3(9) . .
C6 C4 C5 O4 41.9(14) . .
C3 C4 C5 La1 -16(3) . 1_445
C6 C4 C5 La1 162(2) . 1_445
C3 C4 C6 C7 -2.2(15) . .
C5 C4 C6 C7 179.6(9) . .
C4 C6 C7 C8 5.6(15) . .
C4 C6 C7 O5 -178.0(8) . .
C9 O5 C7 C8 -130.5(9) . .
C9 O5 C7 C6 52.9(12) . .
C6 C7 C8 C2 -3.9(15) . .
O5 C7 C8 C2 179.6(8) . .
C3 C2 C8 C7 -1.0(14) . .
C1 C2 C8 C7 -179.8(9) . .
C7 O5 C9 C10 33.5(12) . .
C7 O5 C9 C15 -150.2(9) . .
C15 C9 C10 C11 3.0(15) . .
O5 C9 C10 C11 179.1(9) . .
C9 C10 C11 C12 -0.6(15) . .
C10 C11 C12 C14 -1.8(15) . .
C10 C11 C12 C13 176.5(9) . .
La1 O6 C13 O7 -9.1(10) 2_544 .
La1 O6 C13 C12 172.4(8) 2_544 .
La1 O7 C13 O6 8.7(9) 2_544 .
La1 O7 C13 C12 -172.7(8) 2_544 .
C14 C12 C13 O6 -179.1(9) . .
C11 C12 C13 O6 2.6(14) . .
C14 C12 C13 O7 2.4(14) . .
C11 C12 C13 O7 -175.9(9) . .
C11 C12 C14 C15 2.0(15) . .
C13 C12 C14 C15 -176.4(9) . .
C10 C9 C15 C14 -2.9(15) . .
O5 C9 C15 C14 -179.2(9) . .
C12 C14 C15 C9 0.4(15) . .
